data_7202805
loop_
_publ_author_name
'Ye, Jun-Wei'
'Wang, Jia'
'Zhang, Jing-Ying'
'Zhang, Ping'
'Wang, Yue'

_publ_section_title
;
 Construction of 2-D lanthanide coordination frameworks: syntheses,
 structures and luminescent property
;
_journal_issue 6
_journal_name_full CrystEngComm
_journal_page_first 515
_journal_paper_doi 10.1039/b702106b
_journal_volume 9
_journal_year 2007
_chemical_formula_sum 'C58 H34 N8 O40 Pr4'
_chemical_formula_weight 2046.57
_chemical_name_systematic
;
?
;
_space_group_IT_number 2
_symmetry_cell_setting triclinic
_symmetry_space_group_name_Hall '-P 1'
_symmetry_space_group_name_H-M 'P -1'
_atom_sites_solution_hydrogens geom
_atom_sites_solution_primary direct
_atom_sites_solution_secondary difmap
_audit_creation_method SHELXL-97
_cell_angle_alpha 76.23(3)
_cell_angle_beta 75.33(3)
_cell_angle_gamma 68.03(3)
_cell_formula_units_Z 2
_cell_length_a 12.275(3)
_cell_length_b 13.386(3)
_cell_length_c 22.313(5)
_cell_measurement_reflns_used 23063
_cell_measurement_temperature 293(2)
_cell_measurement_theta_max 27.52
_cell_measurement_theta_min 3.08
_cell_volume 3247.0(15)
_computing_cell_refinement RAPID-AUTO
_computing_data_collection 'RAPID-AUTO (Rigaku, 1998)'
_computing_data_reduction RAPID-AUTO
_computing_molecular_graphics 'DIAMOND (Brandenburg, 1999) and SHELXP97'
_computing_publication_material SHELXL97
_computing_structure_refinement 'SHELXL97 (Sheldrick, 1997)'
_computing_structure_solution 'SHELXS97 (Sheldrick, 1997)'
_diffrn_ambient_temperature 293(2)
_diffrn_detector_area_resol_mean 10.0
_diffrn_measured_fraction_theta_full 0.958
_diffrn_measured_fraction_theta_max 0.958
_diffrn_measurement_device_type 'Rigaku RAXIS-RAPID'
_diffrn_measurement_method 'Omega scan'
_diffrn_radiation_monochromator graphite
_diffrn_radiation_source 'fine-focus sealed tube'
_diffrn_radiation_type MoK\a
_diffrn_radiation_wavelength 0.71073
_diffrn_reflns_av_R_equivalents 0.0311
_diffrn_reflns_av_sigmaI/netI 0.0471
_diffrn_reflns_limit_h_max 15
_diffrn_reflns_limit_h_min -15
_diffrn_reflns_limit_k_max 10
_diffrn_reflns_limit_k_min -17
_diffrn_reflns_limit_l_max 28
_diffrn_reflns_limit_l_min -28
_diffrn_reflns_number 26471
_diffrn_reflns_theta_full 27.48
_diffrn_reflns_theta_max 27.48
_diffrn_reflns_theta_min 3.02
_diffrn_standards_decay_% 0
_diffrn_standards_interval_count 0
_diffrn_standards_interval_time .
_diffrn_standards_number 0
_exptl_absorpt_coefficient_mu 3.064
_exptl_absorpt_correction_T_max 0.7961
_exptl_absorpt_correction_T_min 0.3843
_exptl_absorpt_correction_type empirical
_exptl_absorpt_process_details
;
Higashi, T. (1995) Progrom for Absorption Correcttion.
Rigaku Corporation, Tokyo, Japan.
;
_exptl_crystal_colour green
_exptl_crystal_density_diffrn 2.093
_exptl_crystal_density_meas ?
_exptl_crystal_density_method .
_exptl_crystal_description block
_exptl_crystal_F_000 1988
_exptl_crystal_size_max 0.39
_exptl_crystal_size_mid 0.22
_exptl_crystal_size_min 0.08
_refine_diff_density_max 1.048
_refine_diff_density_min -0.842
_refine_diff_density_rms 0.201
_refine_ls_extinction_coef 0
_refine_ls_extinction_method none
_refine_ls_goodness_of_fit_ref 1.096
_refine_ls_hydrogen_treatment constr
_refine_ls_matrix_type full
_refine_ls_number_parameters 991
_refine_ls_number_reflns 14262
_refine_ls_number_restraints 6
_refine_ls_restrained_S_all 1.101
_refine_ls_R_factor_all 0.0454
_refine_ls_R_factor_gt 0.0346
_refine_ls_shift/su_max 0.002
_refine_ls_shift/su_mean 0.000
_refine_ls_structure_factor_coef Fsqd
_refine_ls_weighting_details 'calc w=1/[\s^2^(Fo^2^)+(0.0565P)^2^+3.7656P] where P=(Fo^2^+2Fc^2^)/3'
_refine_ls_weighting_scheme calc
_refine_ls_wR_factor_gt 0.0985
_refine_ls_wR_factor_ref 0.1064
_reflns_number_gt 11854
_reflns_number_total 14262
_reflns_threshold_expression >2sigma(I)
_cod_data_source_file b702106b.txt
_cod_data_source_block 2
_cod_depositor_comments
;
The following automatic conversions were performed:
'_symmetry_cell_setting' value 'Triclinic' changed to 'triclinic'
according to '/home/saulius/struct/CIF-dictionaries/cif_core.dic'
dictionary named 'cif_core.dic' version 2.4.1 from
2010-06-29.

'_refine_ls_hydrogen_treatment' value 'CONSTR' changed to
'constr' according to '/home/saulius/struct/CIF-dictionaries/cif_core.dic'
dictionary named 'cif_core.dic' version 2.4.1 from 2010-06-29.

Automatic conversion script
Id: cif_fix_enum 1527 2010-12-29 10:47:43Z saulius 
;
_cod_original_cell_volume 3247.1(11)
_cod_original_sg_symbol_H-M 'P-1 '
_cod_database_code 7202805

loop_
_symmetry_equiv_pos_as_xyz
'x, y, z'
'-x, -y, -z'

loop_
_atom_site_label
_atom_site_type_symbol
_atom_site_fract_x
_atom_site_fract_y
_atom_site_fract_z
_atom_site_U_iso_or_equiv
_atom_site_adp_type
_atom_site_occupancy
_atom_site_symmetry_multiplicity
_atom_site_calc_flag
_atom_site_refinement_flags
_atom_site_disorder_assembly
_atom_site_disorder_group
Pr1 Pr 0.54994(2) -0.01299(2) 0.648113(11) 0.01902(7) Uani 1 1 d . . .
Pr2 Pr 0.37205(2) 0.29987(2) 0.743532(11) 0.01909(7) Uani 1 1 d . . .
Pr3 Pr 0.00813(2) 0.44179(2) 0.855043(11) 0.01935(7) Uani 1 1 d . . .
Pr4 Pr -0.33460(2) 0.62648(2) 0.767533(11) 0.02149(7) Uani 1 1 d . . .
O1 O 0.3453(3) 0.0710(3) 0.6234(2) 0.0396(10) Uani 1 1 d . . .
O2 O 0.3404(3) 0.1600(3) 0.69618(16) 0.0290(8) Uani 1 1 d . . .
O3 O -0.0699(4) 0.4122(4) 0.77423(18) 0.0454(11) Uani 1 1 d . . .
O4 O -0.2000(4) 0.4844(4) 0.7109(2) 0.0633(17) Uani 1 1 d . . .
O5 O -0.0659(5) 0.4222(6) 0.4914(2) 0.0721(19) Uani 1 1 d . . .
O6 O 0.1120(5) 0.3196(6) 0.4619(2) 0.088(2) Uani 1 1 d . . .
O7 O 0.4636(5) 0.3106(3) 0.63543(16) 0.0427(11) Uani 1 1 d . . .
O8 O 0.5501(4) 0.1615(3) 0.59199(16) 0.0325(9) Uani 1 1 d . . .
O9 O 0.4647(3) 0.1653(3) 0.38578(16) 0.0276(8) Uani 1 1 d . . .
O10 O 0.4226(3) 0.3246(3) 0.32202(15) 0.0275(8) Uani 1 1 d . . .
O11 O 0.2680(6) 0.6563(4) 0.4115(2) 0.0670(17) Uani 1 1 d . . .
O12 O 0.3009(5) 0.6571(3) 0.5009(2) 0.0470(12) Uani 1 1 d . . .
O13 O 0.2990(5) 0.4883(4) 0.6923(2) 0.069(2) Uani 1 1 d . . .
O14 O 0.1335(5) 0.4844(4) 0.7540(2) 0.0537(14) Uani 1 1 d . . .
O15 O -0.2486(4) 0.7533(5) 0.69449(19) 0.0549(14) Uani 1 1 d . . .
O16 O -0.2399(4) 0.8979(4) 0.6249(2) 0.0557(14) Uani 1 1 d . . .
O17 O 0.1398(5) 0.9348(6) 0.5169(4) 0.107(3) Uani 1 1 d U . .
O18 O 0.2898(4) 0.8506(4) 0.5609(2) 0.0475(11) Uani 1 1 d . . .
O19 O 0.5043(4) 0.1442(3) 0.7972(2) 0.0436(11) Uani 1 1 d . . .
O20 O 0.6125(4) 0.0344(3) 0.72777(18) 0.0401(10) Uani 1 1 d . . .
O21 O 0.8219(3) -0.3599(3) 0.81685(15) 0.0268(8) Uani 1 1 d . . .
O22 O 0.9226(4) -0.3726(3) 0.8887(2) 0.0365(10) Uani 1 1 d . . .
O23 O 0.6890(5) -0.1236(5) 1.0434(2) 0.0636(16) Uani 1 1 d . . .
O24 O 0.6006(5) 0.0452(4) 1.0097(2) 0.0610(15) Uani 1 1 d . . .
O25 O 0.0385(4) 0.2482(3) 0.8867(2) 0.0549(14) Uani 1 1 d . . .
O26 O 0.2024(4) 0.2553(3) 0.82057(16) 0.0307(8) Uani 1 1 d . . .
O27 O 0.4776(4) -0.1024(3) 0.74692(17) 0.0366(10) Uani 1 1 d . . .
O28 O 0.4965(4) -0.2450(3) 0.82187(19) 0.0378(10) Uani 1 1 d . . .
O29 O 0.0928(4) -0.2433(4) 0.9436(2) 0.0433(10) Uani 1 1 d . . .
O30 O -0.0412(4) -0.0926(4) 0.9631(3) 0.0639(16) Uani 1 1 d . . .
O31 O 0.3488(3) 0.3847(4) 0.82801(16) 0.0325(9) Uani 1 1 d . . .
O32 O 0.1741(3) 0.4632(3) 0.88693(16) 0.0304(9) Uani 1 1 d . . .
O33 O 0.1858(3) 0.5532(3) 1.08793(14) 0.0268(8) Uani 1 1 d . . .
O34 O 0.3509(3) 0.4762(3) 1.12921(14) 0.0252(8) Uani 1 1 d . . .
O35 O 0.7130(4) 0.2597(5) 1.0011(2) 0.0535(14) Uani 1 1 d . . .
O36 O 0.7017(4) 0.2120(5) 0.9190(2) 0.0618(16) Uani 1 1 d . . .
O37 O 0.6113(4) -0.0117(4) 0.52629(18) 0.0423(11) Uani 1 1 d . . .
O38 O 0.5563(4) 0.3514(4) 0.72846(19) 0.0379(9) Uani 1 1 d . . .
O39 O 0.0120(4) 0.3903(4) 0.97447(19) 0.0458(11) Uani 1 1 d . . .
O40 O -0.5026(4) 0.5480(3) 0.78603(18) 0.0353(9) Uani 1 1 d . . .
N1 N 0.0304(5) 0.3588(6) 0.5020(2) 0.0536(17) Uani 1 1 d . . .
N2 N 0.3036(5) 0.6100(4) 0.4602(2) 0.0344(11) Uani 1 1 d . . .
N3 N 0.1898(4) 0.8644(4) 0.5549(3) 0.0447(14) Uani 1 1 d . . .
N4 N 0.6553(5) -0.0497(4) 1.0016(2) 0.0406(13) Uani 1 1 d . . .
N5 N 0.0585(4) -0.1454(4) 0.9399(2) 0.0316(10) Uani 1 1 d . . .
N6 N 0.6584(4) 0.2628(4) 0.9629(2) 0.0332(11) Uani 1 1 d . . .
N7 N 0.7264(5) 0.2899(5) 0.2348(2) 0.0412(12) Uani 1 1 d . . .
N8 N 1.2212(5) -0.1940(5) 0.2739(3) 0.0531(15) Uani 1 1 d . . .
C1 C 0.1788(5) 0.2308(4) 0.6405(2) 0.0269(11) Uani 1 1 d . . .
C2 C 0.0961(5) 0.2865(4) 0.6863(2) 0.0251(11) Uani 1 1 d . . .
H2A H 0.1122 0.2722 0.7266 0.030 Uiso 1 1 calc R . .
C3 C -0.0109(5) 0.3636(4) 0.6728(2) 0.0278(11) Uani 1 1 d . . .
C4 C -0.0344(5) 0.3874(5) 0.6126(2) 0.0325(13) Uani 1 1 d . . .
H4A H -0.1053 0.4399 0.6028 0.039 Uiso 1 1 calc R . .
C5 C 0.0505(5) 0.3309(5) 0.5676(2) 0.0349(14) Uani 1 1 d . . .
C6 C 0.1552(5) 0.2516(5) 0.5801(2) 0.0341(13) Uani 1 1 d . . .
H6A H 0.2089 0.2127 0.5492 0.041 Uiso 1 1 calc R . .
C7 C 0.2954(4) 0.1483(5) 0.6549(2) 0.0286(11) Uani 1 1 d . . .
C8 C -0.0995(5) 0.4251(5) 0.7232(3) 0.0345(13) Uani 1 1 d . . .
C9 C 0.4433(4) 0.3227(4) 0.5317(2) 0.0229(10) Uani 1 1 d . . .
C10 C 0.4538(4) 0.2691(4) 0.4837(2) 0.0201(9) Uani 1 1 d . . .
H10A H 0.4861 0.1933 0.4890 0.024 Uiso 1 1 calc R . .
C11 C 0.4172(4) 0.3261(4) 0.4279(2) 0.0213(10) Uani 1 1 d . . .
C12 C 0.3687(4) 0.4387(4) 0.4199(2) 0.0231(10) Uani 1 1 d . . .
H12A H 0.3455 0.4784 0.3822 0.028 Uiso 1 1 calc R . .
C13 C 0.3555(5) 0.4910(4) 0.4691(2) 0.0238(10) Uani 1 1 d . . .
C14 C 0.3913(5) 0.4368(4) 0.5254(2) 0.0246(10) Uani 1 1 d . . .
H14A H 0.3813 0.4741 0.5578 0.030 Uiso 1 1 calc R . .
C15 C 0.4898(5) 0.2600(4) 0.5909(2) 0.0290(12) Uani 1 1 d . . .
C16 C 0.4351(4) 0.2678(4) 0.3749(2) 0.0204(10) Uani 1 1 d . . .
C17 C 0.1259(4) 0.6375(4) 0.6729(2) 0.0221(10) Uani 1 1 d . . .
C18 C 0.0024(4) 0.6725(4) 0.6807(2) 0.0258(11) Uani 1 1 d . . .
H18A H -0.0398 0.6314 0.7097 0.031 Uiso 1 1 calc R . .
C19 C -0.0584(4) 0.7675(4) 0.6457(2) 0.0250(10) Uani 1 1 d . . .
C20 C 0.0043(4) 0.8290(4) 0.6026(2) 0.0269(11) Uani 1 1 d . . .
H20A H -0.0353 0.8929 0.5782 0.032 Uiso 1 1 calc R . .
C21 C 0.1253(5) 0.7935(4) 0.5968(2) 0.0272(11) Uani 1 1 d . . .
C22 C 0.1896(4) 0.6978(4) 0.6310(2) 0.0231(10) Uani 1 1 d . . .
H22A H 0.2724 0.6756 0.6257 0.028 Uiso 1 1 calc R . .
C23 C 0.1909(6) 0.5298(4) 0.7094(2) 0.0305(12) Uani 1 1 d . . .
C24 C -0.1917(5) 0.8074(5) 0.6553(2) 0.0324(13) Uani 1 1 d . . .
C25 C 0.6395(5) -0.0251(4) 0.8338(2) 0.0254(11) Uani 1 1 d . . .
C26 C 0.7102(4) -0.1304(4) 0.8225(2) 0.0213(10) Uani 1 1 d . . .
H26A H 0.7207 -0.1489 0.7833 0.026 Uiso 1 1 calc R . .
C27 C 0.7654(4) -0.2084(4) 0.8693(2) 0.0223(10) Uani 1 1 d . . .
C28 C 0.7484(5) -0.1796(4) 0.9278(2) 0.0276(11) Uani 1 1 d . . .
H28A H 0.7853 -0.2299 0.9595 0.033 Uiso 1 1 calc R . .
C29 C 0.6765(5) -0.0760(4) 0.9382(2) 0.0284(12) Uani 1 1 d . . .
C30 C 0.6215(5) 0.0021(4) 0.8926(2) 0.0281(11) Uani 1 1 d . . .
H30A H 0.5733 0.0716 0.9011 0.034 Uiso 1 1 calc R . .
C31 C 0.5813(5) 0.0585(4) 0.7821(2) 0.0272(11) Uani 1 1 d . . .
C32 C 0.8413(4) -0.3197(4) 0.8576(2) 0.0231(10) Uani 1 1 d . . .
C33 C 0.1778(5) 0.0806(4) 0.8618(2) 0.0253(11) Uani 1 1 d . . .
C34 C 0.2878(4) 0.0228(4) 0.8297(2) 0.0238(10) Uani 1 1 d . . .
H34A H 0.3368 0.0603 0.8034 0.029 Uiso 1 1 calc R . .
C35 C 0.3253(4) -0.0895(4) 0.8363(2) 0.0220(10) Uani 1 1 d . . .
C36 C 0.2516(4) -0.1457(4) 0.8745(2) 0.0218(10) Uani 1 1 d . . .
H36A H 0.2764 -0.2215 0.8802 0.026 Uiso 1 1 calc R . .
C37 C 0.1402(5) -0.0861(4) 0.9039(2) 0.0258(11) Uani 1 1 d . . .
C38 C 0.1017(5) 0.0249(4) 0.8986(2) 0.0245(10) Uani 1 1 d . . .
H38B H 0.0264 0.0625 0.9192 0.029 Uiso 1 1 calc R . .
C39 C 0.1365(5) 0.2016(4) 0.8561(2) 0.0270(11) Uani 1 1 d . . .
C40 C 0.4411(4) -0.1501(4) 0.7992(2) 0.0237(10) Uani 1 1 d . . .
C41 C 0.3522(4) 0.4074(4) 0.9283(2) 0.0205(9) Uani 1 1 d . . .
C42 C 0.2957(4) 0.4577(4) 0.9809(2) 0.0228(10) Uani 1 1 d . . .
H42A H 0.2159 0.5016 0.9843 0.027 Uiso 1 1 calc R . .
C43 C 0.3569(4) 0.4434(4) 1.0283(2) 0.0217(10) Uani 1 1 d . . .
C44 C 0.4767(4) 0.3767(4) 1.0233(2) 0.0237(10) Uani 1 1 d . . .
H44A H 0.5189 0.3648 1.0550 0.028 Uiso 1 1 calc R . .
C45 C 0.5307(4) 0.3292(4) 0.9700(2) 0.0252(11) Uani 1 1 d . . .
C46 C 0.4713(5) 0.3434(4) 0.9227(2) 0.0251(10) Uani 1 1 d . . .
H46A H 0.5106 0.3105 0.8873 0.030 Uiso 1 1 calc R . .
C47 C 0.2847(5) 0.4196(4) 0.8773(2) 0.0239(10) Uani 1 1 d . . .
C48 C 0.2928(4) 0.4955(4) 1.0857(2) 0.0203(9) Uani 1 1 d . . .
C49 C 0.8362(6) 0.2806(5) 0.2000(3) 0.0421(15) Uani 1 1 d . . .
H49A H 0.8466 0.3405 0.1711 0.051 Uiso 1 1 calc R . .
C50 C 0.9335(5) 0.1866(5) 0.2055(3) 0.0364(13) Uani 1 1 d . . .
H50A H 1.0065 0.1828 0.1791 0.044 Uiso 1 1 calc R . .
C51 C 0.9223(5) 0.0983(5) 0.2502(2) 0.0304(11) Uani 1 1 d . . .
C52 C 0.8099(6) 0.1073(5) 0.2867(3) 0.0385(13) Uani 1 1 d . . .
H52A H 0.7979 0.0496 0.3172 0.046 Uiso 1 1 calc R . .
C53 C 0.7168(6) 0.2028(6) 0.2770(3) 0.0423(15) Uani 1 1 d . . .
H53A H 0.6421 0.2071 0.3015 0.051 Uiso 1 1 calc R . .
C54 C 1.1538(9) -0.1424(7) 0.3217(4) 0.074(3) Uani 1 1 d . . .
H54A H 1.1752 -0.1691 0.3610 0.089 Uiso 1 1 calc R . .
C55 C 1.0548(8) -0.0522(6) 0.3155(3) 0.063(2) Uani 1 1 d . . .
H55A H 1.0073 -0.0221 0.3508 0.076 Uiso 1 1 calc R . .
C56 C 1.0248(5) -0.0054(5) 0.2573(3) 0.0354(13) Uani 1 1 d . . .
C57 C 1.0968(6) -0.0557(6) 0.2085(3) 0.0512(19) Uani 1 1 d . . .
H57A H 1.0821 -0.0267 0.1679 0.061 Uiso 1 1 calc R . .
C58 C 1.1917(7) -0.1498(7) 0.2188(4) 0.063(2) Uani 1 1 d . . .
H58A H 1.2376 -0.1839 0.1846 0.075 Uiso 1 1 calc R . .

loop_
_atom_site_aniso_label
_atom_site_aniso_U_11
_atom_site_aniso_U_22
_atom_site_aniso_U_33
_atom_site_aniso_U_23
_atom_site_aniso_U_13
_atom_site_aniso_U_12
Pr1 0.01770(13) 0.01602(13) 0.02197(13) -0.00219(9) -0.00650(9) -0.00274(10)
Pr2 0.02649(14) 0.01440(12) 0.01547(12) -0.00341(9) -0.00788(9) -0.00256(10)
Pr3 0.01804(13) 0.01650(13) 0.02241(13) -0.00385(9) -0.00503(9) -0.00321(10)
Pr4 0.01759(13) 0.02990(15) 0.01478(12) -0.00514(10) -0.00434(9) -0.00362(11)
O1 0.0223(19) 0.036(2) 0.066(3) -0.033(2) -0.0172(18) 0.0046(17)
O2 0.0255(19) 0.032(2) 0.0326(19) -0.0068(15) -0.0109(14) -0.0089(16)
O3 0.043(3) 0.072(3) 0.035(2) -0.035(2) 0.0070(17) -0.028(2)
O4 0.047(3) 0.060(3) 0.046(3) -0.023(2) 0.001(2) 0.026(3)
O5 0.048(3) 0.112(5) 0.040(3) -0.003(3) -0.024(2) -0.003(3)
O6 0.067(4) 0.140(6) 0.036(3) -0.042(3) -0.010(2) 0.007(4)
O7 0.086(3) 0.030(2) 0.0169(17) -0.0072(15) -0.0080(18) -0.023(2)
O8 0.050(2) 0.0229(19) 0.0229(17) 0.0025(14) -0.0125(16) -0.0104(18)
O9 0.040(2) 0.0191(17) 0.0280(17) -0.0091(14) -0.0101(15) -0.0085(16)
O10 0.033(2) 0.031(2) 0.0189(16) -0.0026(14) -0.0117(14) -0.0075(16)
O11 0.116(5) 0.022(2) 0.059(3) 0.006(2) -0.048(3) -0.005(3)
O12 0.075(3) 0.022(2) 0.047(2) -0.0182(18) -0.013(2) -0.010(2)
O13 0.067(3) 0.039(3) 0.039(2) 0.009(2) 0.008(2) 0.031(3)
O14 0.073(3) 0.067(3) 0.039(2) 0.032(2) -0.033(2) -0.052(3)
O15 0.037(2) 0.111(4) 0.028(2) -0.001(2) -0.0009(17) -0.047(3)
O16 0.022(2) 0.067(3) 0.062(3) -0.005(2) -0.0073(19) 0.001(2)
O17 0.056(3) 0.090(4) 0.132(5) 0.082(4) -0.025(3) -0.029(3)
O18 0.038(3) 0.052(3) 0.054(3) 0.000(2) 0.002(2) -0.029(2)
O19 0.041(2) 0.024(2) 0.057(3) 0.0058(18) -0.022(2) 0.0007(18)
O20 0.061(3) 0.038(2) 0.031(2) 0.0066(17) -0.0264(19) -0.022(2)
O21 0.035(2) 0.0219(18) 0.0263(17) -0.0075(14) -0.0047(14) -0.0112(15)
O22 0.035(2) 0.0171(18) 0.060(3) -0.0108(17) -0.0273(19) 0.0036(16)
O23 0.091(4) 0.062(3) 0.031(2) -0.009(2) -0.028(2) -0.006(3)
O24 0.083(4) 0.051(3) 0.046(3) -0.026(2) -0.007(2) -0.012(3)
O25 0.050(3) 0.022(2) 0.067(3) -0.008(2) 0.019(2) -0.001(2)
O26 0.037(2) 0.0224(18) 0.0302(19) 0.0026(15) -0.0074(15) -0.0104(16)
O27 0.039(2) 0.036(2) 0.0296(19) -0.0081(16) 0.0099(16) -0.0153(18)
O28 0.035(2) 0.0226(19) 0.045(2) -0.0066(16) -0.0026(17) 0.0011(17)
O29 0.052(3) 0.034(2) 0.045(2) 0.0001(18) -0.0014(19) -0.025(2)
O30 0.040(3) 0.055(3) 0.076(3) -0.011(3) 0.026(2) -0.017(2)
O31 0.0260(19) 0.049(2) 0.0276(18) -0.0248(17) -0.0026(14) -0.0084(17)
O32 0.0185(18) 0.047(2) 0.0282(18) -0.0132(16) -0.0065(13) -0.0076(16)
O33 0.0278(19) 0.031(2) 0.0173(15) -0.0012(14) -0.0041(13) -0.0074(15)
O34 0.0244(18) 0.038(2) 0.0176(15) -0.0045(14) -0.0037(13) -0.0152(16)
O35 0.026(2) 0.084(4) 0.042(2) -0.018(2) -0.0147(18) 0.001(2)
O36 0.033(2) 0.085(4) 0.053(3) -0.037(3) -0.010(2) 0.014(3)
O37 0.054(3) 0.047(3) 0.0269(19) -0.0056(18) 0.0029(17) -0.024(2)
O38 0.026(2) 0.039(2) 0.047(2) -0.0084(18) -0.0051(16) -0.0088(18)
O39 0.064(3) 0.053(3) 0.032(2) 0.0100(19) -0.0192(19) -0.037(2)
O40 0.033(2) 0.038(2) 0.040(2) -0.0005(17) -0.0112(16) -0.0172(18)
N1 0.045(3) 0.080(4) 0.027(2) -0.015(3) -0.014(2) -0.002(3)
N2 0.044(3) 0.022(2) 0.033(2) 0.0010(19) -0.007(2) -0.009(2)
N3 0.022(2) 0.033(3) 0.061(3) 0.017(2) 0.001(2) -0.008(2)
N4 0.051(3) 0.041(3) 0.031(2) -0.010(2) -0.013(2) -0.011(3)
N5 0.035(3) 0.030(3) 0.031(2) -0.0041(19) 0.0012(19) -0.018(2)
N6 0.022(2) 0.042(3) 0.031(2) -0.008(2) -0.0053(17) -0.003(2)
N7 0.033(3) 0.044(3) 0.049(3) -0.017(2) -0.015(2) -0.006(2)
N8 0.046(3) 0.042(3) 0.065(4) -0.004(3) -0.018(3) -0.005(3)
C1 0.025(3) 0.025(3) 0.032(3) -0.013(2) -0.008(2) -0.002(2)
C2 0.028(3) 0.024(3) 0.025(2) -0.0110(19) -0.0082(19) -0.004(2)
C3 0.023(2) 0.030(3) 0.024(2) -0.010(2) -0.0037(18) 0.001(2)
C4 0.025(3) 0.034(3) 0.032(3) -0.011(2) -0.010(2) 0.004(2)
C5 0.026(3) 0.048(4) 0.026(3) -0.014(2) -0.010(2) 0.000(3)
C6 0.023(3) 0.046(3) 0.032(3) -0.022(2) -0.005(2) -0.001(2)
C7 0.018(2) 0.031(3) 0.036(3) -0.004(2) -0.009(2) -0.006(2)
C8 0.030(3) 0.028(3) 0.034(3) -0.010(2) 0.005(2) -0.001(2)
C9 0.026(2) 0.021(2) 0.016(2) -0.0003(18) -0.0010(17) -0.005(2)
C10 0.019(2) 0.020(2) 0.018(2) -0.0023(17) -0.0005(16) -0.0049(18)
C11 0.017(2) 0.025(2) 0.023(2) -0.0062(19) -0.0046(17) -0.0055(19)
C12 0.026(3) 0.020(2) 0.023(2) -0.0026(18) -0.0080(18) -0.005(2)
C13 0.029(3) 0.013(2) 0.029(2) -0.0064(18) -0.0033(19) -0.0055(19)
C14 0.037(3) 0.019(2) 0.019(2) -0.0092(18) -0.0010(18) -0.009(2)
C15 0.047(3) 0.027(3) 0.013(2) 0.0040(19) -0.005(2) -0.017(2)
C16 0.023(2) 0.020(2) 0.020(2) -0.0059(18) -0.0057(17) -0.0055(19)
C17 0.025(2) 0.014(2) 0.023(2) -0.0032(17) -0.0028(18) -0.0019(19)
C18 0.022(2) 0.035(3) 0.023(2) -0.002(2) -0.0016(18) -0.016(2)
C19 0.016(2) 0.031(3) 0.026(2) -0.007(2) -0.0018(17) -0.007(2)
C20 0.019(2) 0.024(3) 0.032(3) 0.001(2) -0.0053(19) -0.004(2)
C21 0.024(3) 0.020(2) 0.034(3) 0.001(2) -0.001(2) -0.011(2)
C22 0.018(2) 0.020(2) 0.023(2) -0.0015(18) -0.0005(17) -0.0010(19)
C23 0.052(4) 0.020(2) 0.019(2) 0.0017(19) -0.011(2) -0.010(2)
C24 0.025(3) 0.059(4) 0.019(2) -0.013(2) -0.0028(19) -0.017(3)
C25 0.026(3) 0.022(2) 0.027(2) 0.0020(19) -0.0116(19) -0.005(2)
C26 0.018(2) 0.024(2) 0.023(2) -0.0046(18) -0.0070(17) -0.0058(19)
C27 0.022(2) 0.020(2) 0.025(2) -0.0038(19) -0.0086(18) -0.0042(19)
C28 0.033(3) 0.024(3) 0.027(2) 0.002(2) -0.014(2) -0.008(2)
C29 0.033(3) 0.025(3) 0.025(2) -0.006(2) -0.008(2) -0.004(2)
C30 0.030(3) 0.020(2) 0.033(3) -0.006(2) -0.011(2) -0.003(2)
C31 0.034(3) 0.019(2) 0.036(3) 0.007(2) -0.020(2) -0.015(2)
C32 0.020(2) 0.016(2) 0.031(2) -0.0024(19) -0.0041(18) -0.0035(19)
C33 0.031(3) 0.017(2) 0.022(2) -0.0019(18) -0.0047(19) -0.002(2)
C34 0.026(3) 0.017(2) 0.028(2) -0.0021(18) -0.0024(19) -0.0081(19)
C35 0.022(2) 0.018(2) 0.024(2) -0.0027(18) -0.0039(18) -0.0046(19)
C36 0.025(2) 0.017(2) 0.024(2) -0.0029(18) -0.0050(18) -0.0064(19)
C37 0.030(3) 0.029(3) 0.021(2) -0.0034(19) -0.0010(18) -0.015(2)
C38 0.024(2) 0.024(2) 0.025(2) -0.0097(19) 0.0027(18) -0.008(2)
C39 0.035(3) 0.020(2) 0.026(2) -0.0057(19) -0.005(2) -0.007(2)
C40 0.023(2) 0.019(2) 0.028(2) -0.0093(19) -0.0015(18) -0.005(2)
C41 0.019(2) 0.024(2) 0.021(2) -0.0037(18) -0.0078(17) -0.0075(19)
C42 0.020(2) 0.026(3) 0.020(2) -0.0042(18) -0.0011(17) -0.0063(19)
C43 0.019(2) 0.027(3) 0.020(2) -0.0016(18) -0.0037(17) -0.0103(19)
C44 0.021(2) 0.032(3) 0.020(2) -0.0033(19) -0.0060(17) -0.009(2)
C45 0.022(2) 0.027(3) 0.023(2) -0.0032(19) -0.0062(18) -0.004(2)
C46 0.024(2) 0.028(3) 0.025(2) -0.010(2) -0.0030(18) -0.008(2)
C47 0.029(3) 0.026(3) 0.022(2) -0.0031(19) -0.0079(19) -0.014(2)
C48 0.021(2) 0.026(2) 0.019(2) 0.0011(18) -0.0042(17) -0.0157(19)
C49 0.041(4) 0.037(3) 0.049(3) -0.002(3) -0.019(3) -0.010(3)
C50 0.029(3) 0.043(3) 0.036(3) -0.007(2) -0.003(2) -0.012(3)
C51 0.033(3) 0.028(3) 0.035(3) -0.011(2) -0.007(2) -0.011(2)
C52 0.039(3) 0.043(4) 0.038(3) -0.010(3) -0.004(2) -0.019(3)
C53 0.033(3) 0.049(4) 0.053(4) -0.022(3) -0.006(3) -0.015(3)
C54 0.102(7) 0.044(4) 0.049(4) -0.010(3) -0.029(4) 0.018(5)
C55 0.089(6) 0.041(4) 0.042(4) -0.008(3) -0.020(4) 0.005(4)
C56 0.033(3) 0.032(3) 0.038(3) -0.001(2) -0.007(2) -0.009(2)
C57 0.041(4) 0.062(5) 0.042(3) -0.015(3) -0.010(3) -0.001(3)
C58 0.046(4) 0.070(5) 0.058(4) -0.026(4) -0.008(3) 0.007(4)

loop_
_atom_type_symbol
_atom_type_description
_atom_type_scat_dispersion_real
_atom_type_scat_dispersion_imag
_atom_type_scat_source
C C 0.0033 0.0016 'International Tables Vol C Tables 4.2.6.8 and 6.1.1.4'
H H 0.0000 0.0000 'International Tables Vol C Tables 4.2.6.8 and 6.1.1.4'
N N 0.0061 0.0033 'International Tables Vol C Tables 4.2.6.8 and 6.1.1.4'
O O 0.0106 0.0060 'International Tables Vol C Tables 4.2.6.8 and 6.1.1.4'
Pr Pr -0.2180 2.8214 'International Tables Vol C Tables 4.2.6.8 and 6.1.1.4'

loop_
_geom_angle_atom_site_label_1
_geom_angle_atom_site_label_2
_geom_angle_atom_site_label_3
_geom_angle
_geom_angle_site_symmetry_1
_geom_angle_site_symmetry_3
_geom_angle_publ_flag
O8 Pr1 O27 142.53(14) . . ?
O8 Pr1 O16 96.41(17) . 1_645 ?
O27 Pr1 O16 107.38(16) . 1_645 ?
O8 Pr1 O20 85.11(14) . . ?
O27 Pr1 O20 71.76(15) . . ?
O16 Pr1 O20 79.40(18) 1_645 . ?
O8 Pr1 O9 130.58(12) . 2_656 ?
O27 Pr1 O9 80.91(14) . 2_656 ?
O16 Pr1 O9 85.30(18) 1_645 2_656 ?
O20 Pr1 O9 142.72(13) . 2_656 ?
O8 Pr1 O1 77.54(16) . . ?
O27 Pr1 O1 91.07(16) . . ?
O16 Pr1 O1 154.67(16) 1_645 . ?
O20 Pr1 O1 123.82(14) . . ?
O9 Pr1 O1 80.54(13) 2_656 . ?
O8 Pr1 O37 67.89(14) . . ?
O27 Pr1 O37 146.69(15) . . ?
O16 Pr1 O37 72.24(16) 1_645 . ?
O20 Pr1 O37 137.60(16) . . ?
O9 Pr1 O37 65.79(14) 2_656 . ?
O1 Pr1 O37 82.79(15) . . ?
O8 Pr1 O2 68.42(13) . . ?
O27 Pr1 O2 77.52(13) . . ?
O16 Pr1 O2 152.24(17) 1_645 . ?
O20 Pr1 O2 76.32(13) . . ?
O9 Pr1 O2 122.35(12) 2_656 . ?
O1 Pr1 O2 47.55(11) . . ?
O37 Pr1 O2 118.91(13) . . ?
O8 Pr1 C7 69.38(15) . . ?
O27 Pr1 C7 85.91(15) . . ?
O16 Pr1 C7 165.69(17) 1_645 . ?
O20 Pr1 C7 100.43(15) . . ?
O9 Pr1 C7 102.43(15) 2_656 . ?
O1 Pr1 C7 23.61(14) . . ?
O37 Pr1 C7 99.72(15) . . ?
O2 Pr1 C7 24.12(13) . . ?
O31 Pr2 O19 85.69(15) . . ?
O31 Pr2 O7 137.85(16) . . ?
O19 Pr2 O7 106.01(16) . . ?
O31 Pr2 O13 81.99(17) . . ?
O19 Pr2 O13 156.2(2) . . ?
O7 Pr2 O13 71.31(15) . . ?
O31 Pr2 O26 75.98(14) . . ?
O19 Pr2 O26 87.72(14) . . ?
O7 Pr2 O26 143.04(15) . . ?
O13 Pr2 O26 108.76(15) . . ?
O31 Pr2 O38 73.06(14) . . ?
O19 Pr2 O38 76.57(15) . . ?
O7 Pr2 O38 70.81(16) . . ?
O13 Pr2 O38 80.37(19) . . ?
O26 Pr2 O38 146.09(13) . . ?
O31 Pr2 O2 151.52(14) . . ?
O19 Pr2 O2 84.21(15) . . ?
O7 Pr2 O2 70.63(14) . . ?
O13 Pr2 O2 115.60(18) . . ?
O26 Pr2 O2 77.06(13) . . ?
O38 Pr2 O2 129.61(13) . . ?
O33 Pr3 O3 80.83(13) 2_567 . ?
O33 Pr3 O25 79.27(15) 2_567 . ?
O3 Pr3 O25 80.47(19) . . ?
O33 Pr3 O32 130.65(12) 2_567 . ?
O3 Pr3 O32 148.52(13) . . ?
O25 Pr3 O32 103.33(17) . . ?
O33 Pr3 O14 147.94(13) 2_567 . ?
O3 Pr3 O14 72.94(15) . . ?
O25 Pr3 O14 113.27(17) . . ?
O32 Pr3 O14 77.04(14) . . ?
O33 Pr3 O22 76.98(14) 2_567 1_465 ?
O3 Pr3 O22 118.49(15) . 1_465 ?
O25 Pr3 O22 146.23(15) . 1_465 ?
O32 Pr3 O22 75.43(13) . 1_465 ?
O14 Pr3 O22 99.49(17) . 1_465 ?
O33 Pr3 O39 70.27(14) 2_567 . ?
O3 Pr3 O39 142.35(16) . . ?
O25 Pr3 O39 71.05(17) . . ?
O32 Pr3 O39 64.66(14) . . ?
O14 Pr3 O39 141.00(15) . . ?
O22 Pr3 O39 78.50(15) 1_465 . ?
O33 Pr3 O26 127.09(12) 2_567 . ?
O3 Pr3 O26 82.66(14) . . ?
O25 Pr3 O26 48.48(13) . . ?
O32 Pr3 O26 77.47(13) . . ?
O14 Pr3 O26 67.91(15) . . ?
O22 Pr3 O26 152.13(13) 1_465 . ?
O39 Pr3 O26 95.71(14) . . ?
O33 Pr3 O21 67.13(11) 2_567 1_465 ?
O3 Pr3 O21 71.17(14) . 1_465 ?
O25 Pr3 O21 138.59(16) . 1_465 ?
O32 Pr3 O21 116.69(13) . 1_465 ?
O14 Pr3 O21 86.86(14) . 1_465 ?
O22 Pr3 O21 47.33(11) 1_465 1_465 ?
O39 Pr3 O21 116.07(13) . 1_465 ?
O26 Pr3 O21 148.16(10) . 1_465 ?
O33 Pr3 C39 102.21(15) 2_567 . ?
O3 Pr3 C39 79.71(16) . . ?
O25 Pr3 C39 23.41(15) . . ?
O32 Pr3 C39 91.73(15) . . ?
O14 Pr3 C39 91.06(17) . . ?
O22 Pr3 C39 160.94(13) 1_465 . ?
O39 Pr3 C39 83.31(15) . . ?
O26 Pr3 C39 25.11(13) . . ?
O21 Pr3 C39 150.11(13) 1_465 . ?
O33 Pr3 C32 69.80(14) 2_567 1_465 ?
O3 Pr3 C32 95.38(16) . 1_465 ?
O25 Pr3 C32 149.05(15) . 1_465 ?
O32 Pr3 C32 96.08(14) . 1_465 ?
O14 Pr3 C32 94.31(16) . 1_465 ?
O22 Pr3 C32 23.14(13) 1_465 1_465 ?
O39 Pr3 C32 96.66(15) . 1_465 ?
O26 Pr3 C32 161.95(12) . 1_465 ?
O21 Pr3 C32 24.21(12) 1_465 1_465 ?
C39 Pr3 C32 171.35(15) . 1_465 ?
O10 Pr4 O4 80.91(15) 2_566 . ?
O10 Pr4 O34 139.94(13) 2_566 2_567 ?
O4 Pr4 O34 99.48(15) . 2_567 ?
O10 Pr4 O28 91.74(14) 2_566 1_465 ?
O4 Pr4 O28 167.2(2) . 1_465 ?
O34 Pr4 O28 79.38(13) 2_567 1_465 ?
O10 Pr4 O15 73.07(15) 2_566 . ?
O4 Pr4 O15 89.2(2) . . ?
O34 Pr4 O15 146.65(14) 2_567 . ?
O28 Pr4 O15 98.75(17) 1_465 . ?
O10 Pr4 O21 146.50(13) 2_566 1_465 ?
O4 Pr4 O21 95.00(17) . 1_465 ?
O34 Pr4 O21 73.56(12) 2_567 1_465 ?
O28 Pr4 O21 96.86(14) 1_465 1_465 ?
O15 Pr4 O21 73.64(13) . 1_465 ?
O10 Pr4 O40 69.21(13) 2_566 . ?
O4 Pr4 O40 91.4(2) . . ?
O34 Pr4 O40 70.73(12) 2_567 . ?
O28 Pr4 O40 76.11(15) 1_465 . ?
O15 Pr4 O40 141.67(13) . . ?
O21 Pr4 O40 144.29(12) 1_465 . ?
C7 O1 Pr1 104.3(3) . . ?
C7 O2 Pr2 144.1(4) . . ?
C7 O2 Pr1 84.4(3) . . ?
Pr2 O2 Pr1 118.12(14) . . ?
C8 O3 Pr3 159.9(5) . . ?
C8 O4 Pr4 124.0(4) . . ?
C15 O7 Pr2 140.0(4) . . ?
C15 O8 Pr1 140.8(4) . . ?
O9 O9 C16 0(10) 1 . ?
O9 O9 Pr1 0(10) 1 2_656 ?
C16 O9 Pr1 142.4(3) . 2_656 ?
C16 O10 Pr4 149.1(4) . 2_566 ?
C23 O13 Pr2 111.4(4) . . ?
C23 O14 Pr3 163.5(5) . . ?
C24 O15 Pr4 172.0(5) . . ?
C24 O16 Pr1 120.6(4) . 1_465 ?
C31 O19 Pr2 134.7(4) . . ?
C31 O20 Pr1 144.5(4) . . ?
C32 O21 Pr4 145.8(3) . 1_645 ?
C32 O21 Pr3 86.5(3) . 1_645 ?
Pr4 O21 Pr3 118.53(14) 1_645 1_645 ?
C32 O22 Pr3 104.5(3) . 1_645 ?
C39 O25 Pr3 105.4(4) . . ?
C39 O26 Pr2 161.4(3) . . ?
C39 O26 Pr3 84.7(3) . . ?
Pr2 O26 Pr3 113.69(14) . . ?
C40 O27 Pr1 179.1(4) . . ?
C40 O28 Pr4 126.3(3) . 1_645 ?
C47 O31 Pr2 148.5(4) . . ?
C47 O32 Pr3 135.3(3) . . ?
C48 O33 Pr3 140.8(3) . 2_567 ?
C48 O34 Pr4 131.5(3) . 2_567 ?
O6 N1 O5 123.7(5) . . ?
O6 N1 C5 118.1(5) . . ?
O5 N1 C5 118.2(5) . . ?
O12 N2 O11 123.6(5) . . ?
O12 N2 C13 118.5(4) . . ?
O11 N2 C13 117.9(5) . . ?
O18 N3 O17 122.8(6) . . ?
O18 N3 C21 118.9(5) . . ?
O17 N3 C21 118.3(6) . . ?
O23 N4 O24 123.6(5) . . ?
O23 N4 C29 118.2(5) . . ?
O24 N4 C29 118.2(5) . . ?
O29 N5 O30 123.4(5) . . ?
O29 N5 C37 118.6(5) . . ?
O30 N5 C37 118.0(5) . . ?
O35 N6 O36 123.8(5) . . ?
O35 N6 C45 118.4(4) . . ?
O36 N6 C45 117.9(5) . . ?
C53 N7 C49 116.2(5) . . ?
C58 N8 C54 116.3(6) . . ?
C2 C1 C6 120.1(5) . . ?
C2 C1 C7 120.6(4) . . ?
C6 C1 C7 119.3(5) . . ?
C3 C2 C1 120.5(4) . . ?
C3 C2 H2A 119.7 . . ?
C1 C2 H2A 119.7 . . ?
C2 C3 C4 120.1(4) . . ?
C2 C3 C8 119.8(4) . . ?
C4 C3 C8 120.0(5) . . ?
C3 C4 C5 118.1(5) . . ?
C3 C4 H4A 121.0 . . ?
C5 C4 H4A 121.0 . . ?
C6 C5 C4 123.1(5) . . ?
C6 C5 N1 117.8(5) . . ?
C4 C5 N1 119.1(5) . . ?
C5 C6 C1 118.0(5) . . ?
C5 C6 H6A 121.0 . . ?
C1 C6 H6A 121.0 . . ?
O2 C7 O1 122.8(5) . . ?
O2 C7 C1 119.2(5) . . ?
O1 C7 C1 118.0(5) . . ?
O2 C7 Pr1 71.5(3) . . ?
O1 C7 Pr1 52.1(2) . . ?
C1 C7 Pr1 165.5(4) . . ?
O3 C8 O4 124.1(5) . . ?
O3 C8 C3 118.6(5) . . ?
O4 C8 C3 117.3(5) . . ?
C10 C9 C14 120.4(4) . . ?
C10 C9 C15 120.4(4) . . ?
C14 C9 C15 119.2(4) . . ?
C9 C10 C11 121.1(4) . . ?
C9 C10 H10A 119.5 . . ?
C11 C10 H10A 119.5 . . ?
C10 C11 C12 119.7(4) . . ?
C10 C11 C16 120.6(4) . . ?
C12 C11 C16 119.6(4) . . ?
C11 C12 C13 118.5(4) . . ?
C11 C12 H12A 120.7 . . ?
C13 C12 H12A 120.7 . . ?
C14 C13 C12 123.4(4) . . ?
C14 C13 N2 118.6(4) . . ?
C12 C13 N2 118.0(4) . . ?
C13 C14 C9 117.0(4) . . ?
C13 C14 H14A 121.5 . . ?
C9 C14 H14A 121.5 . . ?
O7 C15 O8 124.8(5) . . ?
O7 C15 C9 117.2(5) . . ?
O8 C15 C9 118.0(4) . . ?
O9 C16 O9 0.0(6) 1 . ?
O9 C16 O10 124.5(4) 1 . ?
O9 C16 O10 124.5(4) . . ?
O9 C16 C11 118.2(4) 1 . ?
O9 C16 C11 118.2(4) . . ?
O10 C16 C11 117.3(4) . . ?
C22 C17 C18 120.6(4) . . ?
C22 C17 C23 119.9(5) . . ?
C18 C17 C23 119.5(5) . . ?
C19 C18 C17 120.6(5) . . ?
C19 C18 H18A 119.7 . . ?
C17 C18 H18A 119.7 . . ?
C18 C19 C20 119.8(5) . . ?
C18 C19 C24 120.8(5) . . ?
C20 C19 C24 119.4(5) . . ?
C21 C20 C19 118.2(4) . . ?
C21 C20 H20A 120.9 . . ?
C19 C20 H20A 120.9 . . ?
C20 C21 C22 123.6(5) . . ?
C20 C21 N3 117.7(4) . . ?
C22 C21 N3 118.6(5) . . ?
C17 C22 C21 117.2(5) . . ?
C17 C22 H22A 121.4 . . ?
C21 C22 H22A 121.4 . . ?
O13 C23 O14 122.0(5) . . ?
O13 C23 C17 118.5(5) . . ?
O14 C23 C17 119.4(5) . . ?
O16 C24 O15 123.5(6) . . ?
O16 C24 C19 116.7(5) . . ?
O15 C24 C19 119.7(5) . . ?
C26 C25 C30 119.7(4) . . ?
C26 C25 C31 120.0(5) . . ?
C30 C25 C31 120.3(5) . . ?
C25 C26 C27 120.9(4) . . ?
C25 C26 H26A 119.5 . . ?
C27 C26 H26A 119.5 . . ?
C26 C27 C28 118.9(4) . . ?
C26 C27 C32 121.2(4) . . ?
C28 C27 C32 119.9(4) . . ?
C29 C28 C27 119.2(4) . . ?
C29 C28 H28A 120.4 . . ?
C27 C28 H28A 120.4 . . ?
C28 C29 C30 122.7(5) . . ?
C28 C29 N4 117.9(4) . . ?
C30 C29 N4 119.3(5) . . ?
C29 C30 C25 118.5(5) . . ?
C29 C30 H30A 120.7 . . ?
C25 C30 H30A 120.7 . . ?
O19 C31 O20 125.1(5) . . ?
O19 C31 C25 117.2(5) . . ?
O20 C31 C25 117.6(5) . . ?
O22 C32 O21 121.6(5) . . ?
O22 C32 C27 118.9(5) . . ?
O21 C32 C27 119.4(4) . . ?
O22 C32 Pr3 52.4(3) . 1_645 ?
O21 C32 Pr3 69.3(3) . 1_645 ?
C27 C32 Pr3 170.5(3) . 1_645 ?
C38 C33 C34 119.5(5) . . ?
C38 C33 C39 118.8(4) . . ?
C34 C33 C39 121.7(5) . . ?
C35 C34 C33 120.9(5) . . ?
C35 C34 H34A 119.6 . . ?
C33 C34 H34A 119.6 . . ?
C34 C35 C36 119.9(4) . . ?
C34 C35 C40 120.3(5) . . ?
C36 C35 C40 119.7(4) . . ?
C35 C36 C37 118.3(4) . . ?
C35 C36 H36A 120.9 . . ?
C37 C36 H36A 120.9 . . ?
C38 C37 C36 122.9(5) . . ?
C38 C37 N5 119.1(5) . . ?
C36 C37 N5 118.0(5) . . ?
C37 C38 C33 118.5(5) . . ?
C37 C38 H38B 120.7 . . ?
C33 C38 H38B 120.7 . . ?
O25 C39 O26 121.2(5) . . ?
O25 C39 C33 118.6(5) . . ?
O26 C39 C33 120.2(5) . . ?
O25 C39 Pr3 51.2(3) . . ?
O26 C39 Pr3 70.1(3) . . ?
C33 C39 Pr3 169.3(4) . . ?
O27 C40 O28 123.5(5) . . ?
O27 C40 C35 117.9(4) . . ?
O28 C40 C35 118.6(4) . . ?
C42 C41 C46 119.7(4) . . ?
C42 C41 C47 121.1(4) . . ?
C46 C41 C47 119.2(4) . . ?
C43 C42 C41 120.8(4) . . ?
C43 C42 H42A 119.6 . . ?
C41 C42 H42A 119.6 . . ?
C42 C43 C44 119.5(4) . . ?
C42 C43 C48 119.8(4) . . ?
C44 C43 C48 120.6(4) . . ?
C45 C44 C43 118.2(4) . . ?
C45 C44 H44A 120.9 . . ?
C43 C44 H44A 120.9 . . ?
C46 C45 C44 122.7(5) . . ?
C46 C45 N6 118.5(4) . . ?
C44 C45 N6 118.7(4) . . ?
C45 C46 C41 119.0(4) . . ?
C45 C46 H46A 120.5 . . ?
C41 C46 H46A 120.5 . . ?
O32 C47 O31 126.2(5) . . ?
O32 C47 C41 118.8(4) . . ?
O31 C47 C41 115.0(4) . . ?
O34 C48 O33 124.5(4) . . ?
O34 C48 C43 117.7(4) . . ?
O33 C48 C43 117.9(4) . . ?
N7 C49 C50 123.1(6) . . ?
N7 C49 H49A 118.5 . . ?
C50 C49 H49A 118.5 . . ?
C49 C50 C51 119.8(6) . . ?
C49 C50 H50A 120.1 . . ?
C51 C50 H50A 120.1 . . ?
C50 C51 C52 117.5(5) . . ?
C50 C51 C56 121.7(5) . . ?
C52 C51 C56 120.8(6) . . ?
C53 C52 C51 118.9(6) . . ?
C53 C52 H52A 120.5 . . ?
C51 C52 H52A 120.5 . . ?
N7 C53 C52 124.5(6) . . ?
N7 C53 H53A 117.8 . . ?
C52 C53 H53A 117.8 . . ?
N8 C54 C55 123.0(7) . . ?
N8 C54 H54A 118.5 . . ?
C55 C54 H54A 118.5 . . ?
C56 C55 C54 120.4(7) . . ?
C56 C55 H55A 119.8 . . ?
C54 C55 H55A 119.8 . . ?
C57 C56 C55 116.2(6) . . ?
C57 C56 C51 123.6(5) . . ?
C55 C56 C51 120.1(5) . . ?
C56 C57 C58 120.1(6) . . ?
C56 C57 H57A 120.0 . . ?
C58 C57 H57A 120.0 . . ?
N8 C58 C57 123.9(7) . . ?
N8 C58 H58A 118.0 . . ?
C57 C58 H58A 118.0 . . ?

loop_
_geom_bond_atom_site_label_1
_geom_bond_atom_site_label_2
_geom_bond_distance
_geom_bond_site_symmetry_2
_geom_bond_publ_flag
Pr1 O8 2.374(4) . ?
Pr1 O27 2.373(4) . ?
Pr1 O16 2.379(4) 1_645 ?
Pr1 O20 2.396(4) . ?
Pr1 O9 2.416(4) 2_656 ?
Pr1 O1 2.484(4) . ?
Pr1 O37 2.628(4) . ?
Pr1 O2 2.908(4) . ?
Pr1 C7 3.052(5) . ?
Pr2 O31 2.330(3) . ?
Pr2 O19 2.383(4) . ?
Pr2 O7 2.384(4) . ?
Pr2 O13 2.435(4) . ?
Pr2 O26 2.505(4) . ?
Pr2 O38 2.525(4) . ?
Pr2 O2 2.542(4) . ?
Pr3 O33 2.383(4) 2_567 ?
Pr3 O3 2.413(4) . ?
Pr3 O25 2.427(4) . ?
Pr3 O32 2.451(4) . ?
Pr3 O14 2.462(5) . ?
Pr3 O22 2.525(4) 1_465 ?
Pr3 O39 2.597(4) . ?
Pr3 O26 2.836(4) . ?
Pr3 O21 2.893(4) 1_465 ?
Pr3 C39 3.003(5) . ?
Pr3 C32 3.086(5) 1_465 ?
Pr4 O10 2.352(3) 2_566 ?
Pr4 O4 2.383(4) . ?
Pr4 O34 2.388(3) 2_567 ?
Pr4 O28 2.404(4) 1_465 ?
Pr4 O15 2.409(5) . ?
Pr4 O21 2.523(4) 1_465 ?
Pr4 O40 2.552(4) . ?
O1 C7 1.261(7) . ?
O2 C7 1.253(6) . ?
O3 C8 1.236(7) . ?
O4 C8 1.250(7) . ?
O5 N1 1.212(7) . ?
O6 N1 1.207(7) . ?
O7 C15 1.243(6) . ?
O8 C15 1.244(7) . ?
O9 O9 0.000(14) 1 ?
O9 C16 1.259(6) . ?
O9 Pr1 2.416(4) 2_656 ?
O10 C16 1.253(6) . ?
O10 Pr4 2.352(3) 2_566 ?
O11 N2 1.215(6) . ?
O12 N2 1.209(6) . ?
O13 C23 1.227(8) . ?
O14 C23 1.239(7) . ?
O15 C24 1.243(8) . ?
O16 C24 1.247(8) . ?
O16 Pr1 2.379(4) 1_465 ?
O17 N3 1.197(7) . ?
O18 N3 1.209(7) . ?
O19 C31 1.239(7) . ?
O20 C31 1.256(7) . ?
O21 C32 1.268(6) . ?
O21 Pr4 2.523(4) 1_645 ?
O21 Pr3 2.893(4) 1_645 ?
O22 C32 1.252(6) . ?
O22 Pr3 2.525(4) 1_645 ?
O23 N4 1.212(7) . ?
O24 N4 1.228(7) . ?
O25 C39 1.237(7) . ?
O26 C39 1.280(7) . ?
O27 C40 1.251(6) . ?
O28 C40 1.247(6) . ?
O28 Pr4 2.404(4) 1_645 ?
O29 N5 1.206(6) . ?
O30 N5 1.213(6) . ?
O31 C47 1.257(6) . ?
O32 C47 1.244(6) . ?
O33 C48 1.245(6) . ?
O33 Pr3 2.383(4) 2_567 ?
O34 C48 1.269(6) . ?
O34 Pr4 2.388(3) 2_567 ?
O35 N6 1.195(6) . ?
O36 N6 1.221(6) . ?
N1 C5 1.482(7) . ?
N2 C13 1.462(6) . ?
N3 C21 1.473(7) . ?
N4 C29 1.474(7) . ?
N5 C37 1.471(7) . ?
N6 C45 1.474(6) . ?
N7 C53 1.335(9) . ?
N7 C49 1.351(9) . ?
N8 C58 1.308(9) . ?
N8 C54 1.333(10) . ?
C1 C2 1.379(7) . ?
C1 C6 1.392(7) . ?
C1 C7 1.501(7) . ?
C2 C3 1.385(7) . ?
C2 H2A 0.9300 . ?
C3 C4 1.382(7) . ?
C3 C8 1.510(7) . ?
C4 C5 1.382(7) . ?
C4 H4A 0.9300 . ?
C5 C6 1.369(7) . ?
C6 H6A 0.9300 . ?
C9 C10 1.380(7) . ?
C9 C14 1.405(7) . ?
C9 C15 1.507(6) . ?
C10 C11 1.384(6) . ?
C10 H10A 0.9300 . ?
C11 C12 1.382(7) . ?
C11 C16 1.495(6) . ?
C12 C13 1.385(7) . ?
C12 H12A 0.9300 . ?
C13 C14 1.380(7) . ?
C14 H14A 0.9300 . ?
C16 O9 1.259(6) 1 ?
C17 C22 1.371(7) . ?
C17 C18 1.387(7) . ?
C17 C23 1.513(6) . ?
C18 C19 1.376(7) . ?
C18 H18A 0.9300 . ?
C19 C20 1.385(7) . ?
C19 C24 1.494(7) . ?
C20 C21 1.361(7) . ?
C20 H20A 0.9300 . ?
C21 C22 1.389(7) . ?
C22 H22A 0.9300 . ?
C25 C26 1.394(7) . ?
C25 C30 1.388(7) . ?
C25 C31 1.515(6) . ?
C26 C27 1.396(6) . ?
C26 H26A 0.9300 . ?
C27 C28 1.392(7) . ?
C27 C32 1.477(7) . ?
C28 C29 1.375(7) . ?
C28 H28A 0.9300 . ?
C29 C30 1.378(7) . ?
C30 H30A 0.9300 . ?
C32 Pr3 3.086(5) 1_645 ?
C33 C38 1.395(8) . ?
C33 C34 1.388(7) . ?
C33 C39 1.489(7) . ?
C34 C35 1.380(7) . ?
C34 H34A 0.9300 . ?
C35 C36 1.388(7) . ?
C35 C40 1.492(6) . ?
C36 C37 1.384(7) . ?
C36 H36A 0.9300 . ?
C37 C38 1.365(7) . ?
C38 H38B 0.9300 . ?
C41 C42 1.387(6) . ?
C41 C46 1.382(7) . ?
C41 C47 1.516(6) . ?
C42 C43 1.385(7) . ?
C42 H42A 0.9300 . ?
C43 C44 1.398(6) . ?
C43 C48 1.501(7) . ?
C44 C45 1.379(7) . ?
C44 H44A 0.9300 . ?
C45 C46 1.368(7) . ?
C46 H46A 0.9300 . ?
C49 C50 1.379(8) . ?
C49 H49A 0.9300 . ?
C50 C51 1.380(8) . ?
C50 H50A 0.9300 . ?
C51 C52 1.391(8) . ?
C51 C56 1.491(8) . ?
C52 C53 1.374(9) . ?
C52 H52A 0.9300 . ?
C53 H53A 0.9300 . ?
C54 C55 1.364(10) . ?
C54 H54A 0.9300 . ?
C55 C56 1.377(9) . ?
C55 H55A 0.9300 . ?
C56 C57 1.357(9) . ?
C57 C58 1.376(10) . ?
C57 H57A 0.9300 . ?
C58 H58A 0.9300 . ?

loop_
_geom_hbond_atom_site_label_D
_geom_hbond_atom_site_label_H
_geom_hbond_atom_site_label_A
_geom_hbond_distance_DH
_geom_hbond_distance_HA
_geom_hbond_distance_DA
_geom_hbond_angle_DHA
_geom_hbond_site_symmetry_A
C10 H10A O18 0.93 2.59 2.977(7) 105.6 2_666
C26 H26A O15 0.93 2.51 3.412(7) 165.0 1_645
C36 H36A O35 0.93 2.60 2.884(6) 98.1 2_657
C42 H42A O39 0.93 2.66 3.565(7) 165.2 2_567
C52 H52A O1 0.93 2.72 3.540(8) 148.2 2_656
C53 H53A O9 0.93 2.63 3.536(8) 163.9 1
C54 H54A O11 0.93 2.33 3.044(8) 133.2 1_645
C49 H49A O32 0.93 2.59 3.489(8) 163.6 2_666
C58 H58A O36 0.93 2.32 3.197(9) 157.8 2_756
